data_4108818
loop_
_publ_author_name
'Yasuhiro Ohki'
'Tsubasa Hatanaka'
'Kazuyuki Tatsumi'

_publ_section_title
;
 C-H Bond Activation of Heteroarenes Mediated by a Half-Sandwich Iron
 Complex of N-Heterocyclic Carbene
;
_journal_name_full 'Journal of the American Chemical Society'
_journal_page_first 17174
_journal_page_last 17186
_journal_paper_doi 10.1021/ja8063028
_journal_volume 130
_journal_year 2008
_chemical_formula_moiety 'C21 H34 Fe N2 '
_chemical_formula_sum 'C21 H34 Fe N2'
_chemical_formula_weight 370.36
_space_group_IT_number 14
_symmetry_cell_setting monoclinic
_symmetry_Int_Tables_number 14
_symmetry_space_group_name_Hall '-P 2yn'
_symmetry_space_group_name_H-M 'P 1 21/n 1'
_cell_angle_alpha 90.0000
_cell_angle_beta 90.031(3)
_cell_angle_gamma 90.0000
_cell_formula_units_Z 4
_cell_length_a 9.957(2)
_cell_length_b 11.791(3)
_cell_length_c 17.630(4)
_cell_measurement_reflns_used 5205
_cell_measurement_temperature 173.1
_cell_measurement_theta_max 27.5
_cell_measurement_theta_min 3.5
_cell_volume 2069.8(8)
_computing_cell_refinement CrystalClear
_computing_data_collection CrystalClear
_computing_data_reduction CrystalStructure
_computing_publication_material 'CrystalStructure 3.8'
_computing_structure_refinement CRYSTALS
_computing_structure_solution SIR97
_diffrn_detector_area_resol_mean 7.31
_diffrn_measured_fraction_theta_full 0.997
_diffrn_measured_fraction_theta_max 0.997
_diffrn_measurement_device_type 'Rigaku Mercury'
_diffrn_measurement_method \w
_diffrn_radiation_type 'Mo K\a'
_diffrn_radiation_wavelength 0.71070
_diffrn_reflns_av_R_equivalents 0.023
_diffrn_reflns_limit_h_max 12
_diffrn_reflns_limit_h_min -12
_diffrn_reflns_limit_k_max 15
_diffrn_reflns_limit_k_min -15
_diffrn_reflns_limit_l_max 22
_diffrn_reflns_limit_l_min -22
_diffrn_reflns_number 23783
_diffrn_reflns_theta_full 27.48
_diffrn_reflns_theta_max 27.48
_exptl_absorpt_coefficient_mu 0.732
_exptl_absorpt_correction_T_max 0.964
_exptl_absorpt_correction_T_min 0.896
_exptl_absorpt_correction_type multi-scan
_exptl_absorpt_process_details 'Jacobson, R. (1998) Private communication'
_exptl_crystal_colour yellow
_exptl_crystal_density_diffrn 1.188
_exptl_crystal_description plate
_exptl_crystal_F_000 800.00
_exptl_crystal_size_max 0.20
_exptl_crystal_size_mid 0.20
_exptl_crystal_size_min 0.05
_refine_diff_density_max 0.45
_refine_diff_density_min -0.45
_refine_ls_extinction_method none
_refine_ls_goodness_of_fit_ref 1.444
_refine_ls_hydrogen_treatment refall
_refine_ls_number_parameters 281
_refine_ls_number_reflns 4695
_refine_ls_R_factor_gt 0.0815
_refine_ls_shift/su_max 0.0000
_refine_ls_structure_factor_coef F
_refine_ls_weighting_details 'w = 1/[0.0010Fo^2^ + 3.0000\s(Fo^2^) + 0.5000]'
_refine_ls_weighting_scheme calc
_refine_ls_wR_factor_ref 0.1077
_reflns_number_gt 3648
_reflns_number_total 4730
_reflns_threshold_expression F^2^>2.0\s(F^2^)
_cod_data_source_file ja8063028_si_002_06.cif
_cod_data_source_block '_Cp*FeIPr''
_cod_original_cell_volume 2069.8(9)
_cod_original_formula_sum 'C21 H34 Fe N2 '
_cod_database_code 4108818

loop_
_symmetry_equiv_pos_site_id
_symmetry_equiv_pos_as_xyz
1 +X,+Y,+Z
2 1/2-X,1/2+Y,1/2-Z
3 -X,-Y,-Z
4 1/2+X,1/2-Y,1/2+Z

loop_
_atom_site_label
_atom_site_type_symbol
_atom_site_fract_x
_atom_site_fract_y
_atom_site_fract_z
_atom_site_U_iso_or_equiv
_atom_site_adp_type
_atom_site_occupancy
_atom_site_symmetry_multiplicity
_atom_site_calc_flag
_atom_site_refinement_flags
Fe(1) Fe 0.28527(12) 0.26692(12) 0.93253(8) 0.0321(3) Uani 0.50 1 d P
Fe(2) Fe 0.21727(13) 0.26668(12) 0.93253(8) 0.0336(3) Uani 0.50 1 d P
N(1) N 0.2534(4) 0.1399(3) 1.06679(17) 0.0665(12) Uani 1.00 1 d .
N(2) N 0.2503(2) 0.0144(2) 0.98051(15) 0.0337(7) Uani 1.00 1 d .
C(1) C 0.3617(8) 0.3229(6) 1.0321(4) 0.047(2) Uani 0.50 1 d P
C(2) C 0.3065(8) 0.2557(7) 1.0979(4) 0.041(2) Uani 0.50 1 d P
C(3) C 0.2517(3) 0.1284(3) 0.98983(19) 0.0406(10) Uani 1.00 1 d .
C(4) C 0.2522(4) 0.0364(3) 1.1033(2) 0.0540(12) Uani 1.00 1 d .
C(5) C 0.2502(3) -0.0425(3) 1.0494(2) 0.0432(10) Uani 1.00 1 d .
C(6) C 0.1737(11) 0.3027(10) 1.1328(6) 0.081(3) Uani 0.50 1 d P
C(7) C 0.2542(7) 0.0245(5) 1.1877(2) 0.100(2) Uani 1.00 1 d .
C(8) C 0.2479(6) -0.1685(4) 1.0588(3) 0.097(2) Uani 1.00 1 d .
C(9) C 0.2491(4) -0.0345(3) 0.9046(2) 0.0462(11) Uani 1.00 1 d .
C(10) C 0.1216(5) -0.1007(4) 0.8876(3) 0.0852(18) Uani 1.00 1 d .
C(11) C 0.3737(5) -0.1007(4) 0.8866(2) 0.0866(18) Uani 1.00 1 d .
C(12) C 0.1390(8) 0.3233(7) 1.0322(4) 0.054(2) Uani 0.50 1 d P
C(13) C 0.1991(9) 0.2558(8) 1.0988(4) 0.048(2) Uani 0.50 1 d P
C(14) C 0.3298(11) 0.2978(10) 1.1329(6) 0.083(3) Uani 0.50 1 d P
C(15) C 0.3660(4) 0.3645(3) 0.8510(2) 0.0538(12) Uani 1.00 1 d .
C(16) C 0.2518(4) 0.4266(3) 0.8746(2) 0.0478(11) Uani 1.00 1 d .
C(17) C 0.1343(4) 0.3657(3) 0.8521(2) 0.0527(12) Uani 1.00 1 d .
C(18) C 0.1779(4) 0.2632(3) 0.8173(2) 0.0494(12) Uani 1.00 1 d .
C(19) C 0.3194(4) 0.2630(3) 0.8171(2) 0.0465(11) Uani 1.00 1 d .
C(20) C 0.5062(5) 0.4025(5) 0.8597(4) 0.109(2) Uani 1.00 1 d .
C(21) C 0.2480(5) 0.5412(3) 0.9117(2) 0.0752(16) Uani 1.00 1 d .
C(22) C -0.0093(5) 0.4041(5) 0.8619(4) 0.113(2) Uani 1.00 1 d .
C(23) C 0.0877(5) 0.1776(4) 0.7798(3) 0.0831(18) Uani 1.00 1 d .
C(24) C 0.4072(5) 0.1763(4) 0.7786(3) 0.0855(18) Uani 1.00 1 d .
H(1) H 0.2486 0.0295 0.8700 0.055 Uiso 1.00 1 c R
H(2) H 0.1097 -0.1094 0.8333 0.102 Uiso 1.00 1 c R
H(3) H 0.3690 -0.1276 0.8347 0.104 Uiso 1.00 1 c R
H(4) H 0.2412 -0.1882 1.1120 0.116 Uiso 1.00 1 c R
H(5) H 0.3267 0.0696 1.2088 0.120 Uiso 1.00 1 c R
H(6) H 0.2190 0.5975 0.8751 0.090 Uiso 1.00 1 c R
H(7) H 0.5244 0.4634 0.8242 0.130 Uiso 1.00 1 c R
H(8) H -0.0298 0.4618 0.8244 0.135 Uiso 1.00 1 c R
H(9) H 0.0589 0.2061 0.7308 0.100 Uiso 1.00 1 c R
H(10) H 0.4048 0.1892 0.7243 0.103 Uiso 1.00 1 c R
H(11) H 0.5214 0.4293 0.9111 0.130 Uiso 1.00 1 c R
H(12) H 0.5655 0.3391 0.8493 0.130 Uiso 1.00 1 c R
H(13) H 0.1859 0.5398 0.9540 0.090 Uiso 1.00 1 c R
H(14) H 0.3372 0.5602 0.9299 0.090 Uiso 1.00 1 c R
H(15) H 0.4516 -0.0521 0.8926 0.104 Uiso 1.00 1 c R
H(16) H 0.3812 -0.1650 0.9207 0.104 Uiso 1.00 1 c R
H(17) H 0.1260 -0.1750 0.9111 0.102 Uiso 1.00 1 c R
H(18) H 0.0464 -0.0587 0.9084 0.102 Uiso 1.00 1 c R
H(19) H 0.1714 -0.1993 1.0316 0.117 Uiso 1.00 1 c R
H(20) H 0.3301 -0.1999 1.0380 0.117 Uiso 1.00 1 c R
H(21) H 0.1692 0.0502 1.2084 0.120 Uiso 1.00 1 c R
H(22) H 0.2678 -0.0547 1.2007 0.120 Uiso 1.00 1 c R
H(23) H 0.1361 0.1069 0.7729 0.100 Uiso 1.00 1 c R
H(24) H 0.0098 0.1646 0.8116 0.100 Uiso 1.00 1 c R
H(25) H -0.0674 0.3391 0.8542 0.135 Uiso 1.00 1 c R
H(26) H -0.0237 0.4347 0.9123 0.135 Uiso 1.00 1 c R
H(27) H 0.4989 0.1832 0.7966 0.103 Uiso 1.00 1 c R
H(28) H 0.3740 0.1007 0.7896 0.103 Uiso 1.00 1 c R

loop_
_atom_site_aniso_label
_atom_site_aniso_U_11
_atom_site_aniso_U_22
_atom_site_aniso_U_33
_atom_site_aniso_U_12
_atom_site_aniso_U_13
_atom_site_aniso_U_23
Fe(1) 0.0351(7) 0.0271(5) 0.0342(6) -0.0024(6) -0.0017(6) 0.0003(4)
Fe(2) 0.0436(7) 0.0264(5) 0.0309(6) 0.0011(6) 0.0023(6) 0.0004(4)
N(1) 0.132(3) 0.040(2) 0.0276(17) 0.002(2) 0.0027(19) -0.0009(14)
N(2) 0.0381(15) 0.0273(14) 0.0357(15) 0.0035(11) -0.0006(11) 0.0021(12)
C(1) 0.064(5) 0.035(4) 0.043(4) -0.013(3) -0.009(3) -0.006(3)
C(2) 0.032(4) 0.055(5) 0.037(4) -0.007(3) -0.006(3) -0.008(3)
C(3) 0.057(2) 0.0320(19) 0.0332(18) 0.0008(16) 0.0003(15) -0.0028(15)
C(4) 0.075(2) 0.051(2) 0.036(2) 0.004(2) 0.0010(18) 0.0120(19)
C(5) 0.039(2) 0.043(2) 0.047(2) 0.0007(16) 0.0022(16) 0.0168(17)
C(6) 0.079(7) 0.098(8) 0.066(6) 0.043(6) -0.004(5) -0.044(6)
C(7) 0.168(6) 0.090(4) 0.041(2) 0.018(4) 0.003(3) 0.024(2)
C(8) 0.171(6) 0.047(3) 0.073(3) 0.007(3) 0.002(3) 0.027(2)
C(9) 0.065(2) 0.0307(19) 0.043(2) 0.0040(17) 0.0013(17) -0.0034(16)
C(10) 0.119(4) 0.054(3) 0.083(3) -0.035(3) -0.038(3) -0.000(2)
C(11) 0.126(4) 0.053(3) 0.081(3) 0.032(3) 0.036(3) 0.001(2)
C(12) 0.071(5) 0.045(4) 0.045(4) 0.022(4) 0.015(3) -0.008(3)
C(13) 0.058(6) 0.059(5) 0.028(4) -0.011(4) 0.010(3) -0.002(3)
C(14) 0.074(7) 0.100(8) 0.076(7) -0.014(6) -0.024(5) -0.047(7)
C(15) 0.058(2) 0.038(2) 0.065(2) 0.0016(19) -0.007(2) 0.0087(19)
C(16) 0.072(2) 0.0293(19) 0.042(2) -0.0020(18) 0.0005(18) 0.0079(16)
C(17) 0.053(2) 0.039(2) 0.065(2) 0.0008(18) 0.008(2) 0.0109(19)
C(18) 0.072(2) 0.037(2) 0.040(2) -0.0051(19) -0.0068(19) 0.0056(16)
C(19) 0.062(2) 0.0321(19) 0.045(2) 0.0032(17) 0.0029(18) 0.0033(16)
C(20) 0.073(3) 0.067(3) 0.186(7) -0.011(2) -0.026(3) 0.014(4)
C(21) 0.127(4) 0.033(2) 0.065(3) -0.006(2) 0.004(2) -0.000(2)
C(22) 0.075(3) 0.066(3) 0.198(7) 0.008(3) 0.036(4) 0.019(4)
C(23) 0.105(4) 0.055(3) 0.090(3) -0.019(2) -0.035(3) 0.009(2)
C(24) 0.105(4) 0.065(3) 0.087(3) 0.017(3) 0.044(3) 0.009(2)

loop_
_atom_type_symbol
_atom_type_description
_atom_type_scat_dispersion_real
_atom_type_scat_dispersion_imag
_atom_type_scat_source
C C 0.003 0.002
;
International Tables for Crystallography
(1992, Vol. C, Tables 4.2.6.8 and 6.1.1.4)
;
H H 0.000 0.000
;
International Tables for Crystallography
(1992, Vol. C, Table 6.1.1.4)
;
N N 0.006 0.003
;
International Tables for Crystallography
(1992, Vol. C, Tables 4.2.6.8 and 6.1.1.4)
;
Fe Fe 0.346 0.844
;
International Tables for Crystallography
(1992, Vol. C, Tables 4.2.6.8 and 6.1.1.4)
;

loop_
_geom_angle_atom_site_label_1
_geom_angle_atom_site_label_2
_geom_angle_atom_site_label_3
_geom_angle
_geom_angle_publ_flag
Fe(2) Fe(1) C(1) 112.1(2) yes
Fe(2) Fe(1) C(3) 79.91(19) yes
Fe(2) Fe(1) C(15) 113.7(2) yes
Fe(2) Fe(1) C(16) 81.4(2) yes
Fe(2) Fe(1) C(18) 62.29(19) yes
Fe(2) Fe(1) C(19) 99.5(2) yes
C(1) Fe(1) C(3) 83.6(2) yes
C(1) Fe(1) C(15) 106.5(2) yes
C(1) Fe(1) C(16) 100.5(2) yes
C(1) Fe(1) C(18) 161.6(2) yes
C(1) Fe(1) C(19) 143.2(2) yes
C(3) Fe(1) C(15) 156.82(17) yes
C(3) Fe(1) C(16) 161.00(16) yes
C(3) Fe(1) C(18) 111.27(15) yes
C(3) Fe(1) C(19) 121.38(15) yes
C(15) Fe(1) C(16) 39.37(16) yes
C(15) Fe(1) C(18) 64.15(16) yes
C(15) Fe(1) C(19) 40.64(16) yes
C(16) Fe(1) C(18) 61.86(14) yes
C(16) Fe(1) C(19) 65.18(14) yes
C(18) Fe(1) C(19) 37.23(16) yes
Fe(1) Fe(2) C(3) 80.1(2) yes
Fe(1) Fe(2) C(12) 112.5(3) yes
Fe(1) Fe(2) C(16) 80.7(2) yes
Fe(1) Fe(2) C(17) 114.1(2) yes
Fe(1) Fe(2) C(18) 100.9(2) yes
Fe(1) Fe(2) C(19) 63.43(19) yes
C(3) Fe(2) C(12) 83.9(2) yes
C(3) Fe(2) C(16) 160.48(17) yes
C(3) Fe(2) C(17) 157.28(17) yes
C(3) Fe(2) C(18) 121.70(16) yes
C(3) Fe(2) C(19) 111.66(15) yes
C(12) Fe(2) C(16) 100.5(2) yes
C(12) Fe(2) C(17) 105.1(2) yes
C(12) Fe(2) C(18) 141.4(2) yes
C(12) Fe(2) C(19) 161.7(2) yes
C(16) Fe(2) C(17) 39.68(16) yes
C(16) Fe(2) C(18) 65.52(15) yes
C(16) Fe(2) C(19) 61.65(14) yes
C(17) Fe(2) C(18) 40.82(16) yes
C(17) Fe(2) C(19) 64.22(16) yes
C(18) Fe(2) C(19) 37.45(16) yes
C(2) N(1) C(3) 116.1(4) yes
C(2) N(1) C(4) 127.7(4) yes
C(3) N(1) C(4) 112.1(3) yes
C(3) N(1) C(13) 116.0(4) yes
C(4) N(1) C(13) 126.7(4) yes
C(3) N(2) C(5) 111.9(2) yes
C(3) N(2) C(9) 120.3(2) yes
C(5) N(2) C(9) 127.8(2) yes
Fe(1) C(1) C(2) 111.0(5) yes
N(1) C(2) C(1) 108.2(6) yes
N(1) C(2) C(6) 99.3(6) yes
N(1) C(2) C(13) 70.6(6) yes
N(1) C(2) C(14) 152.0(12) yes
C(1) C(2) C(6) 115.2(7) yes
C(1) C(2) C(13) 112.0(8) yes
C(1) C(2) C(14) 99.0(11) yes
C(6) C(2) C(14) 74.2(10) yes
C(13) C(2) C(14) 105.5(12) yes
Fe(1) C(3) N(1) 115.5(2) yes
Fe(1) C(3) N(2) 140.4(2) yes
Fe(2) C(3) N(1) 115.8(2) yes
Fe(2) C(3) N(2) 140.0(2) yes
N(1) C(3) N(2) 102.7(2) yes
N(1) C(4) C(5) 106.7(3) yes
N(1) C(4) C(7) 123.2(3) yes
C(5) C(4) C(7) 130.1(4) yes
N(2) C(5) C(4) 106.6(3) yes
N(2) C(5) C(8) 125.2(3) yes
C(4) C(5) C(8) 128.1(3) yes
C(13) C(6) C(14) 71.4(10) yes
N(2) C(9) C(10) 113.0(3) yes
N(2) C(9) C(11) 113.2(3) yes
C(10) C(9) C(11) 112.4(3) yes
Fe(2) C(12) C(13) 109.9(5) yes
N(1) C(13) C(2) 69.5(7) yes
N(1) C(13) C(6) 156.3(11) yes
N(1) C(13) C(12) 108.0(5) yes
N(1) C(13) C(14) 97.5(7) yes
C(2) C(13) C(6) 107.9(12) yes
C(2) C(13) C(12) 112.2(8) yes
C(6) C(13) C(12) 94.9(11) yes
C(6) C(13) C(14) 76.4(10) yes
C(12) C(13) C(14) 117.8(8) yes
C(2) C(14) C(6) 75.0(10) yes
Fe(1) C(15) C(16) 76.4(2) yes
Fe(1) C(15) C(19) 71.7(2) yes
Fe(1) C(15) C(20) 118.6(3) yes
C(16) C(15) C(19) 107.4(3) yes
C(16) C(15) C(20) 125.0(4) yes
C(19) C(15) C(20) 127.6(4) yes
Fe(1) C(16) C(15) 64.3(2) yes
Fe(1) C(16) C(17) 79.6(2) yes
Fe(1) C(16) C(21) 125.4(2) yes
Fe(2) C(16) C(15) 79.4(2) yes
Fe(2) C(16) C(17) 64.2(2) yes
Fe(2) C(16) C(21) 124.9(2) yes
C(15) C(16) C(17) 108.4(3) yes
C(15) C(16) C(21) 127.9(4) yes
C(17) C(16) C(21) 123.5(3) yes
Fe(2) C(17) C(16) 76.2(2) yes
Fe(2) C(17) C(18) 71.7(2) yes
Fe(2) C(17) C(22) 118.8(3) yes
C(16) C(17) C(18) 107.2(3) yes
C(16) C(17) C(22) 126.4(3) yes
C(18) C(17) C(22) 126.4(4) yes
Fe(1) C(18) C(17) 75.1(2) yes
Fe(1) C(18) C(19) 62.4(2) yes
Fe(1) C(18) C(23) 132.8(3) yes
Fe(2) C(18) C(17) 67.5(2) yes
Fe(2) C(18) C(19) 79.2(2) yes
Fe(2) C(18) C(23) 123.9(3) yes
C(17) C(18) C(19) 107.9(3) yes
C(17) C(18) C(23) 125.2(4) yes
C(19) C(18) C(23) 126.6(3) yes
Fe(1) C(19) C(15) 67.6(2) yes
Fe(1) C(19) C(18) 80.4(2) yes
Fe(1) C(19) C(24) 123.7(3) yes
Fe(2) C(19) C(15) 75.7(2) yes
Fe(2) C(19) C(18) 63.3(2) yes
Fe(2) C(19) C(24) 132.4(3) yes
C(15) C(19) C(18) 109.0(3) yes
C(15) C(19) C(24) 125.0(4) yes
C(18) C(19) C(24) 125.6(3) yes
C(4) C(7) H(5) 109.8 no
C(4) C(7) H(21) 109.5 no
C(4) C(7) H(22) 109.1 no
H(5) C(7) H(21) 109.5 no
H(5) C(7) H(22) 109.5 no
H(21) C(7) H(22) 109.5 no
C(5) C(8) H(4) 110.2 no
C(5) C(8) H(19) 109.3 no
C(5) C(8) H(20) 108.9 no
H(4) C(8) H(19) 109.5 no
H(4) C(8) H(20) 109.5 no
H(19) C(8) H(20) 109.5 no
N(2) C(9) H(1) 105.7 no
C(10) C(9) H(1) 105.8 no
C(11) C(9) H(1) 106.0 no
C(9) C(10) H(2) 110.5 no
C(9) C(10) H(17) 110.0 no
C(9) C(10) H(18) 107.9 no
H(2) C(10) H(17) 109.5 no
H(2) C(10) H(18) 109.5 no
H(17) C(10) H(18) 109.5 no
C(9) C(11) H(3) 109.3 no
C(9) C(11) H(15) 109.3 no
C(9) C(11) H(16) 109.8 no
H(3) C(11) H(15) 109.5 no
H(3) C(11) H(16) 109.5 no
H(15) C(11) H(16) 109.5 no
C(15) C(20) H(7) 109.5 no
C(15) C(20) H(11) 110.1 no
C(15) C(20) H(12) 108.8 no
H(7) C(20) H(11) 109.5 no
H(7) C(20) H(12) 109.5 no
H(11) C(20) H(12) 109.5 no
C(16) C(21) H(6) 109.5 no
C(16) C(21) H(13) 109.7 no
C(16) C(21) H(14) 109.2 no
H(6) C(21) H(13) 109.5 no
H(6) C(21) H(14) 109.5 no
H(13) C(21) H(14) 109.5 no
C(17) C(22) H(8) 109.4 no
C(17) C(22) H(25) 108.2 no
C(17) C(22) H(26) 110.8 no
H(8) C(22) H(25) 109.5 no
H(8) C(22) H(26) 109.5 no
H(25) C(22) H(26) 109.5 no
C(18) C(23) H(9) 109.6 no
C(18) C(23) H(23) 109.6 no
C(18) C(23) H(24) 109.3 no
H(9) C(23) H(23) 109.5 no
H(9) C(23) H(24) 109.5 no
H(23) C(23) H(24) 109.5 no
C(19) C(24) H(10) 108.8 no
C(19) C(24) H(27) 110.0 no
C(19) C(24) H(28) 109.6 no
H(10) C(24) H(27) 109.5 no
H(10) C(24) H(28) 109.5 no
H(27) C(24) H(28) 109.5 no

loop_
_geom_bond_atom_site_label_1
_geom_bond_atom_site_label_2
_geom_bond_distance
_geom_bond_publ_flag
Fe(1) C(1) 2.023(7) yes
Fe(1) C(3) 1.949(3) yes
Fe(1) C(15) 2.010(4) yes
Fe(1) C(16) 2.168(3) yes
Fe(1) C(18) 2.296(4) yes
Fe(1) C(19) 2.064(4) yes
Fe(2) C(3) 1.948(3) yes
Fe(2) C(12) 2.035(8) yes
Fe(2) C(16) 2.172(3) yes
Fe(2) C(17) 2.014(4) yes
Fe(2) C(18) 2.070(4) yes
Fe(2) C(19) 2.276(4) yes
N(1) C(2) 1.563(9) yes
N(1) C(3) 1.364(4) yes
N(1) C(4) 1.379(5) yes
N(1) C(13) 1.574(9) yes
N(2) C(3) 1.354(4) yes
N(2) C(5) 1.388(4) yes
N(2) C(9) 1.457(4) yes
C(1) C(2) 1.509(11) yes
C(2) C(6) 1.561(13) yes
C(2) C(13) 1.070(12) yes
C(2) C(14) 0.825(14) yes
C(4) C(5) 1.329(5) yes
C(4) C(7) 1.496(5) yes
C(5) C(8) 1.495(6) yes
C(6) C(13) 0.854(14) yes
C(6) C(14) 1.555(15) yes
C(9) C(10) 1.521(6) yes
C(9) C(11) 1.501(6) yes
C(12) C(13) 1.540(11) yes
C(13) C(14) 1.516(14) yes
C(15) C(16) 1.415(5) yes
C(15) C(19) 1.416(5) yes
C(15) C(20) 1.475(6) yes
C(16) C(17) 1.429(5) yes
C(16) C(21) 1.501(5) yes
C(17) C(18) 1.425(5) yes
C(17) C(22) 1.509(6) yes
C(18) C(19) 1.409(6) yes
C(18) C(23) 1.504(6) yes
C(19) C(24) 1.507(6) yes
C(7) H(5) 0.970 no
C(7) H(21) 0.970 no
C(7) H(22) 0.970 no
C(8) H(4) 0.970 no
C(8) H(19) 0.970 no
C(8) H(20) 0.970 no
C(9) H(1) 0.970 no
C(10) H(2) 0.970 no
C(10) H(17) 0.970 no
C(10) H(18) 0.970 no
C(11) H(3) 0.970 no
C(11) H(15) 0.970 no
C(11) H(16) 0.970 no
C(20) H(7) 0.970 no
C(20) H(11) 0.970 no
C(20) H(12) 0.970 no
C(21) H(6) 0.970 no
C(21) H(13) 0.970 no
C(21) H(14) 0.970 no
C(22) H(8) 0.970 no
C(22) H(25) 0.970 no
C(22) H(26) 0.970 no
C(23) H(9) 0.970 no
C(23) H(23) 0.970 no
C(23) H(24) 0.970 no
C(24) H(10) 0.970 no
C(24) H(27) 0.970 no
C(24) H(28) 0.970 no

loop_
_geom_contact_atom_site_label_1
_geom_contact_atom_site_label_2
_geom_contact_distance
_geom_contact_site_symmetry_2
Fe(1) N(1) 2.819(3) .
Fe(1) N(2) 3.115(3) .
Fe(1) C(2) 2.926(8) .
Fe(1) C(12) 2.377(8) .
Fe(1) C(13) 3.058(8) .
Fe(1) C(14) 3.578(12) .
Fe(1) C(17) 2.372(4) .
Fe(1) C(20) 3.008(5) .
Fe(1) C(21) 3.275(4) .
Fe(1) C(22) 3.573(5) .
Fe(1) C(23) 3.497(5) .
Fe(1) C(24) 3.160(5) .
Fe(2) N(1) 2.822(3) .
Fe(2) N(2) 3.110(3) .
Fe(2) C(1) 2.363(7) .
Fe(2) C(2) 3.050(8) .
Fe(2) C(6) 3.583(11) .
Fe(2) C(9) 3.599(4) .
Fe(2) C(13) 2.940(8) .
Fe(2) C(15) 2.365(4) .
Fe(2) C(20) 3.535(5) .
Fe(2) C(21) 3.271(4) .
Fe(2) C(22) 3.044(6) .
Fe(2) C(23) 3.165(5) .
Fe(2) C(24) 3.476(5) .
N(1) Fe(1) 2.819(3) .
N(1) Fe(2) 2.822(3) .
N(1) N(2) 2.122(4) .
N(1) C(1) 2.489(8) .
N(1) C(5) 2.172(5) .
N(1) C(6) 2.381(12) .
N(1) C(7) 2.529(5) .
N(1) C(9) 3.522(4) .
N(1) C(12) 2.519(9) .
N(1) C(14) 2.324(12) .
N(2) Fe(1) 3.115(3) .
N(2) Fe(2) 3.110(3) .
N(2) N(1) 2.122(4) .
N(2) C(2) 3.562(9) .
N(2) C(4) 2.179(4) .
N(2) C(8) 2.561(5) .
N(2) C(10) 2.484(5) .
N(2) C(11) 2.469(5) .
N(2) C(13) 3.565(9) .
C(1) Fe(2) 2.363(7) .
C(1) N(1) 2.489(8) .
C(1) C(3) 2.648(8) .
C(1) C(6) 2.592(13) .
C(1) C(12) 2.217(11) .
C(1) C(13) 2.153(12) .
C(1) C(14) 1.829(14) .
C(1) C(15) 3.230(8) .
C(1) C(16) 3.225(8) .
C(1) C(20) 3.491(10) .
C(1) C(21) 3.522(8) .
C(2) Fe(1) 2.926(8) .
C(2) Fe(2) 3.050(8) .
C(2) N(2) 3.562(9) .
C(2) C(3) 2.485(9) .
C(2) C(4) 2.643(9) .
C(2) C(7) 3.196(10) .
C(2) C(12) 2.181(11) .
C(3) C(1) 2.648(8) .
C(3) C(2) 2.485(9) .
C(3) C(4) 2.275(5) .
C(3) C(5) 2.273(5) .
C(3) C(6) 3.344(12) .
C(3) C(9) 2.439(5) .
C(3) C(10) 3.497(6) .
C(3) C(11) 3.477(6) .
C(3) C(12) 2.665(9) .
C(3) C(13) 2.494(9) .
C(3) C(14) 3.309(12) .
C(3) C(18) 3.510(5) .
C(3) C(19) 3.500(5) .
C(4) N(2) 2.179(4) .
C(4) C(2) 2.643(9) .
C(4) C(3) 2.275(5) .
C(4) C(6) 3.277(12) .
C(4) C(8) 2.541(6) .
C(4) C(13) 2.641(10) .
C(4) C(14) 3.220(13) .
C(5) N(1) 2.172(5) .
C(5) C(3) 2.273(5) .
C(5) C(7) 2.563(6) .
C(5) C(9) 2.555(5) .
C(5) C(10) 3.202(6) .
C(5) C(11) 3.198(6) .
C(6) Fe(2) 3.583(11) .
C(6) N(1) 2.381(12) .
C(6) C(1) 2.592(13) .
C(6) C(3) 3.344(12) .
C(6) C(4) 3.277(12) .
C(6) C(7) 3.513(13) .
C(6) C(12) 1.824(13) .
C(7) N(1) 2.529(5) .
C(7) C(2) 3.196(10) .
C(7) C(5) 2.563(6) .
C(7) C(6) 3.513(13) .
C(7) C(8) 3.217(7) .
C(7) C(13) 3.193(10) .
C(7) C(14) 3.448(13) .
C(8) N(2) 2.561(5) .
C(8) C(4) 2.541(6) .
C(8) C(7) 3.217(7) .
C(8) C(9) 3.144(6) .
C(8) C(10) 3.365(7) .
C(8) C(11) 3.380(7) .
C(9) Fe(2) 3.599(4) .
C(9) N(1) 3.522(4) .
C(9) C(3) 2.439(5) .
C(9) C(5) 2.555(5) .
C(9) C(8) 3.144(6) .
C(10) N(2) 2.484(5) .
C(10) C(3) 3.497(6) .
C(10) C(5) 3.202(6) .
C(10) C(8) 3.365(7) .
C(10) C(11) 2.511(8) .
C(11) N(2) 2.469(5) .
C(11) C(3) 3.477(6) .
C(11) C(5) 3.198(6) .
C(11) C(8) 3.380(7) .
C(11) C(10) 2.511(8) .
C(12) Fe(1) 2.377(8) .
C(12) N(1) 2.519(9) .
C(12) C(1) 2.217(11) .
C(12) C(2) 2.181(11) .
C(12) C(3) 2.665(9) .
C(12) C(6) 1.824(13) .
C(12) C(14) 2.616(14) .
C(12) C(16) 3.235(8) .
C(12) C(17) 3.214(8) .
C(12) C(21) 3.505(9) .
C(12) C(22) 3.478(10) .
C(13) Fe(1) 3.058(8) .
C(13) Fe(2) 2.940(8) .
C(13) N(2) 3.565(9) .
C(13) C(1) 2.153(12) .
C(13) C(3) 2.494(9) .
C(13) C(4) 2.641(10) .
C(13) C(7) 3.193(10) .
C(14) Fe(1) 3.578(12) .
C(14) N(1) 2.324(12) .
C(14) C(1) 1.829(14) .
C(14) C(3) 3.309(12) .
C(14) C(4) 3.220(13) .
C(14) C(7) 3.448(13) .
C(14) C(12) 2.616(14) .
C(15) Fe(2) 2.365(4) .
C(15) C(1) 3.230(8) .
C(15) C(17) 2.307(5) .
C(15) C(18) 2.299(6) .
C(15) C(21) 2.620(6) .
C(15) C(24) 2.593(6) .
C(16) C(1) 3.225(8) .
C(16) C(12) 3.235(8) .
C(16) C(18) 2.297(5) .
C(16) C(19) 2.281(5) .
C(16) C(20) 2.563(6) .
C(16) C(22) 2.622(6) .
C(17) Fe(1) 2.372(4) .
C(17) C(12) 3.214(8) .
C(17) C(15) 2.307(5) .
C(17) C(19) 2.291(5) .
C(17) C(21) 2.581(6) .
C(17) C(23) 2.601(6) .
C(18) C(3) 3.510(5) .
C(18) C(15) 2.299(6) .
C(18) C(16) 2.297(5) .
C(18) C(22) 2.619(7) .
C(18) C(24) 2.594(7) .
C(19) C(3) 3.500(5) .
C(19) C(16) 2.281(5) .
C(19) C(17) 2.291(5) .
C(19) C(20) 2.594(6) .
C(19) C(23) 2.602(6) .
C(20) Fe(1) 3.008(5) .
C(20) Fe(2) 3.535(5) .
C(20) C(1) 3.491(10) .
C(20) C(16) 2.563(6) .
C(20) C(19) 2.594(6) .
C(20) C(21) 3.182(7) .
C(20) C(24) 3.183(8) .
C(21) Fe(1) 3.275(4) .
C(21) Fe(2) 3.271(4) .
C(21) C(1) 3.522(8) .
C(21) C(12) 3.505(9) .
C(21) C(15) 2.620(6) .
C(21) C(17) 2.581(6) .
C(21) C(20) 3.182(7) .
C(21) C(22) 3.153(7) .
C(22) Fe(1) 3.573(5) .
C(22) Fe(2) 3.044(6) .
C(22) C(12) 3.478(10) .
C(22) C(16) 2.622(6) .
C(22) C(18) 2.619(7) .
C(22) C(21) 3.153(7) .
C(22) C(23) 3.188(8) .
C(23) Fe(1) 3.497(5) .
C(23) Fe(2) 3.165(5) .
C(23) C(17) 2.601(6) .
C(23) C(19) 2.602(6) .
C(23) C(22) 3.188(8) .
C(23) C(24) 3.182(8) .
C(24) Fe(1) 3.160(5) .
C(24) Fe(2) 3.476(5) .
C(24) C(15) 2.593(6) .
C(24) C(18) 2.594(7) .
C(24) C(20) 3.183(8) .
C(24) C(23) 3.182(8) .
Fe(1) H(1) 3.030 .
Fe(1) H(11) 3.056 .
Fe(1) H(12) 3.266 .
Fe(1) H(13) 3.387 .
Fe(1) H(14) 3.497 .
Fe(1) H(27) 3.354 .
Fe(1) H(28) 3.312 .
Fe(2) H(1) 3.022 .
Fe(2) H(13) 3.257 .
Fe(2) H(23) 3.481 .
Fe(2) H(24) 3.203 .
Fe(2) H(25) 3.266 .
Fe(2) H(26) 3.131 .
Fe(2) H(28) 3.552 .
N(1) H(5) 2.736 .
N(1) H(15) 3.196 3_657
N(1) H(18) 3.165 3_557
N(1) H(21) 2.838 .
N(1) H(22) 3.295 .
N(2) H(1) 1.956 .
N(2) H(2) 3.290 .
N(2) H(3) 3.289 .
N(2) H(4) 3.331 .
N(2) H(15) 2.653 .
N(2) H(16) 2.700 .
N(2) H(17) 2.831 .
N(2) H(18) 2.546 .
N(2) H(18) 3.583 3_557
N(2) H(19) 2.790 .
N(2) H(20) 2.836 .
C(1) H(11) 2.942 .
C(1) H(11) 3.301 3_667
C(1) H(13) 3.390 .
C(1) H(14) 3.336 .
C(1) H(14) 3.367 3_667
C(1) H(16) 3.273 3_657
C(2) H(5) 2.946 .
C(2) H(9) 3.464 4_555
C(2) H(15) 3.404 3_657
C(2) H(16) 3.304 3_657
C(2) H(21) 3.397 .
C(3) H(1) 2.413 .
C(3) H(15) 3.382 .
C(3) H(18) 3.333 .
C(3) H(18) 3.565 3_557
C(4) H(4) 2.656 .
C(4) H(5) 2.040 .
C(4) H(15) 2.956 3_657
C(4) H(18) 2.991 3_557
C(4) H(19) 3.158 .
C(4) H(20) 3.113 .
C(4) H(21) 2.036 .
C(4) H(22) 2.032 .
C(5) H(1) 3.275 .
C(5) H(4) 2.044 .
C(5) H(5) 3.196 .
C(5) H(15) 3.419 .
C(5) H(15) 3.332 3_657
C(5) H(16) 2.991 .
C(5) H(17) 3.148 .
C(5) H(18) 3.214 .
C(5) H(18) 3.271 3_557
C(5) H(19) 2.033 .
C(5) H(20) 2.029 .
C(5) H(21) 3.114 .
C(5) H(22) 2.676 .
C(6) H(5) 3.416 .
C(6) H(8) 3.214 3_567
C(6) H(10) 3.128 4_455
C(6) H(17) 3.431 3_557
C(6) H(21) 3.262 .
C(6) H(22) 3.432 2_557
C(6) H(26) 3.529 3_567
C(6) H(27) 3.377 4_455
C(7) H(4) 2.844 .
C(7) H(7) 3.324 4_455
C(7) H(8) 3.233 4_555
C(7) H(15) 3.270 3_657
C(7) H(18) 3.462 3_557
C(7) H(24) 3.446 3_557
C(7) H(27) 3.480 3_657
C(8) H(12) 3.182 3_657
C(8) H(16) 2.773 .
C(8) H(17) 2.873 .
C(8) H(18) 3.567 .
C(8) H(22) 2.846 .
C(8) H(24) 3.438 3_557
C(8) H(25) 3.104 3_557
C(8) H(27) 3.588 3_657
C(9) H(2) 2.070 .
C(9) H(3) 2.038 .
C(9) H(15) 2.039 .
C(9) H(16) 2.045 .
C(9) H(17) 2.064 .
C(9) H(18) 2.040 .
C(9) H(19) 3.065 .
C(9) H(20) 3.160 .
C(9) H(23) 3.071 .
C(9) H(28) 2.863 .
C(10) H(1) 2.014 .
C(10) H(3) 2.654 .
C(10) H(10) 3.177 2_546
C(10) H(15) 3.337 .
C(10) H(16) 2.756 .
C(10) H(19) 2.836 .
C(10) H(20) 3.564 .
C(10) H(21) 3.405 3_557
C(10) H(23) 3.178 .
C(10) H(24) 3.580 .
C(11) H(1) 1.999 .
C(11) H(2) 2.794 .
C(11) H(5) 3.445 3_657
C(11) H(9) 3.150 2_546
C(11) H(17) 2.653 .
C(11) H(18) 3.320 .
C(11) H(19) 3.457 .
C(11) H(20) 2.946 .
C(11) H(28) 2.926 .
C(12) H(13) 2.937 .
C(12) H(17) 3.320 3_557
C(12) H(19) 3.599 3_557
C(12) H(26) 2.968 .
C(12) H(26) 3.228 3_567
C(13) H(5) 3.193 .
C(13) H(17) 3.378 3_557
C(13) H(18) 3.374 3_557
C(13) H(21) 3.114 .
C(14) H(5) 3.006 .
C(14) H(7) 3.256 3_667
C(14) H(9) 2.861 4_555
C(14) H(16) 3.410 3_657
C(14) H(21) 3.586 .
C(14) H(22) 3.547 2_557
C(15) H(2) 3.272 2_556
C(15) H(6) 3.142 .
C(15) H(7) 2.018 .
C(15) H(10) 3.068 .
C(15) H(11) 2.024 .
C(15) H(12) 2.009 .
C(15) H(13) 3.285 .
C(15) H(14) 2.709 .
C(15) H(23) 3.597 2_556
C(15) H(27) 2.692 .
C(15) H(28) 3.295 .
C(16) H(6) 2.041 .
C(16) H(7) 2.890 .
C(16) H(8) 2.969 .
C(16) H(11) 2.761 .
C(16) H(12) 3.320 .
C(16) H(13) 2.043 .
C(16) H(14) 2.037 .
C(16) H(23) 3.540 2_556
C(16) H(25) 3.361 .
C(16) H(26) 2.824 .
C(17) H(3) 3.294 2_556
C(17) H(6) 2.888 .
C(17) H(8) 2.047 .
C(17) H(9) 2.947 .
C(17) H(13) 2.775 .
C(17) H(14) 3.349 .
C(17) H(23) 3.356 .
C(17) H(24) 2.770 .
C(17) H(25) 2.033 .
C(17) H(26) 2.064 .
C(18) H(1) 2.991 .
C(18) H(3) 3.008 2_556
C(18) H(8) 3.128 .
C(18) H(9) 2.044 .
C(18) H(10) 2.924 .
C(18) H(23) 2.044 .
C(18) H(24) 2.041 .
C(18) H(25) 2.682 .
C(18) H(26) 3.306 .
C(18) H(27) 3.352 .
C(18) H(28) 2.778 .
C(19) H(1) 2.991 .
C(19) H(2) 3.129 2_556
C(19) H(3) 3.513 2_556
C(19) H(7) 3.125 .
C(19) H(9) 3.081 .
C(19) H(10) 2.039 .
C(19) H(11) 3.260 .
C(19) H(12) 2.670 .
C(19) H(23) 2.707 .
C(19) H(24) 3.296 .
C(19) H(27) 2.052 .
C(19) H(28) 2.048 .
C(20) H(2) 3.595 2_556
C(20) H(4) 3.600 3_657
C(20) H(14) 2.796 .
C(20) H(20) 3.408 3_657
C(20) H(21) 3.174 4_554
C(20) H(27) 2.816 .
C(21) H(7) 3.287 .
C(21) H(8) 3.300 .
C(21) H(10) 3.333 2_556
C(21) H(11) 3.025 .
C(21) H(17) 3.561 1_565
C(21) H(23) 3.540 2_556
C(21) H(26) 2.982 .
C(22) H(4) 3.467 3_557
C(22) H(5) 3.169 4_454
C(22) H(6) 3.228 .
C(22) H(9) 3.355 .
C(22) H(13) 2.996 .
C(22) H(19) 3.459 3_557
C(22) H(24) 2.967 .
C(23) H(1) 2.853 .
C(23) H(2) 3.519 .
C(23) H(3) 3.088 2_556
C(23) H(6) 3.472 2_546
C(23) H(7) 3.314 2_546
C(23) H(10) 3.308 .
C(23) H(25) 2.781 .
C(23) H(28) 2.996 .
C(24) H(1) 2.844 .
C(24) H(2) 3.211 2_556
C(24) H(6) 3.128 2_546
C(24) H(8) 3.344 2_546
C(24) H(9) 3.586 .
C(24) H(12) 2.779 .
C(24) H(15) 3.388 .
C(24) H(22) 3.558 3_657
C(24) H(23) 2.823 .
H(1) Fe(1) 3.030 .
H(1) Fe(2) 3.022 .
H(1) N(2) 1.956 .
H(1) C(3) 2.413 .
H(1) C(5) 3.275 .
H(1) C(10) 2.014 .
H(1) C(11) 1.999 .
H(1) C(18) 2.991 .
H(1) C(19) 2.991 .
H(1) C(23) 2.853 .
H(1) C(24) 2.844 .
H(1) H(2) 2.239 .
H(1) H(3) 2.293 .
H(1) H(10) 3.545 .
H(1) H(15) 2.274 .
H(1) H(16) 2.793 .
H(1) H(17) 2.799 .
H(1) H(18) 2.366 .
H(1) H(23) 2.239 .
H(1) H(24) 3.041 .
H(1) H(27) 3.342 .
H(1) H(28) 2.067 .
H(2) N(2) 3.290 .
H(2) C(9) 2.070 .
H(2) C(11) 2.794 .
H(2) C(15) 3.272 2_546
H(2) C(19) 3.129 2_546
H(2) C(20) 3.595 2_546
H(2) C(23) 3.519 .
H(2) C(24) 3.211 2_546
H(2) H(1) 2.239 .
H(2) H(3) 2.592 .
H(2) H(7) 3.197 2_546
H(2) H(10) 2.587 2_546
H(2) H(16) 3.180 .
H(2) H(17) 1.584 .
H(2) H(18) 1.584 .
H(2) H(21) 2.956 3_557
H(2) H(23) 2.775 .
H(2) H(24) 3.401 .
H(2) H(27) 3.521 2_546
H(3) N(2) 3.289 .
H(3) C(9) 2.038 .
H(3) C(10) 2.654 .
H(3) C(17) 3.294 2_546
H(3) C(18) 3.008 2_546
H(3) C(19) 3.513 2_546
H(3) C(23) 3.088 2_546
H(3) H(1) 2.293 .
H(3) H(2) 2.592 .
H(3) H(5) 3.200 3_657
H(3) H(8) 3.397 2_546
H(3) H(9) 2.386 2_546
H(3) H(15) 1.584 .
H(3) H(16) 1.584 .
H(3) H(17) 2.827 .
H(3) H(18) 3.560 .
H(3) H(28) 2.807 .
H(4) N(2) 3.331 .
H(4) C(4) 2.656 .
H(4) C(5) 2.044 .
H(4) C(7) 2.844 .
H(4) C(20) 3.600 3_657
H(4) C(22) 3.467 3_557
H(4) H(5) 3.588 .
H(4) H(12) 2.709 3_657
H(4) H(19) 1.584 .
H(4) H(20) 1.584 .
H(4) H(21) 3.362 .
H(4) H(22) 2.234 .
H(4) H(24) 2.853 3_557
H(4) H(25) 2.552 3_557
H(4) H(27) 3.048 3_657
H(5) N(1) 2.736 .
H(5) C(2) 2.946 .
H(5) C(4) 2.040 .
H(5) C(5) 3.196 .
H(5) C(6) 3.416 .
H(5) C(11) 3.445 3_657
H(5) C(13) 3.193 .
H(5) C(14) 3.006 .
H(5) C(22) 3.169 4_555
H(5) H(3) 3.200 3_657
H(5) H(4) 3.588 .
H(5) H(8) 2.516 4_555
H(5) H(9) 3.535 4_555
H(5) H(15) 2.848 3_657
H(5) H(21) 1.584 .
H(5) H(22) 1.584 .
H(5) H(25) 2.973 4_555
H(5) H(27) 3.450 3_657
H(5) H(28) 3.594 3_657
H(6) C(15) 3.142 .
H(6) C(16) 2.041 .
H(6) C(17) 2.888 .
H(6) C(22) 3.228 .
H(6) C(23) 3.472 2_556
H(6) C(24) 3.128 2_556
H(6) H(7) 3.544 .
H(6) H(8) 3.081 .
H(6) H(9) 3.165 2_556
H(6) H(10) 2.399 2_556
H(6) H(13) 1.584 .
H(6) H(14) 1.584 .
H(6) H(16) 3.331 1_565
H(6) H(17) 2.908 1_565
H(6) H(23) 2.985 2_556
H(6) H(26) 3.155 .
H(6) H(28) 3.048 2_556
H(7) C(7) 3.324 4_554
H(7) C(14) 3.256 3_667
H(7) C(15) 2.018 .
H(7) C(16) 2.890 .
H(7) C(19) 3.125 .
H(7) C(21) 3.287 .
H(7) C(23) 3.314 2_556
H(7) H(2) 3.197 2_556
H(7) H(6) 3.544 .
H(7) H(9) 3.133 2_556
H(7) H(11) 1.584 .
H(7) H(12) 1.584 .
H(7) H(14) 2.873 .
H(7) H(21) 2.505 4_554
H(7) H(22) 3.432 4_554
H(7) H(23) 2.889 2_556
H(7) H(24) 3.387 2_556
H(7) H(27) 3.349 .
H(8) C(6) 3.214 3_567
H(8) C(7) 3.233 4_454
H(8) C(16) 2.969 .
H(8) C(17) 2.047 .
H(8) C(18) 3.128 .
H(8) C(21) 3.300 .
H(8) C(24) 3.344 2_556
H(8) H(3) 3.397 2_556
H(8) H(5) 2.516 4_454
H(8) H(6) 3.081 .
H(8) H(9) 3.549 .
H(8) H(10) 3.079 2_556
H(8) H(13) 3.268 .
H(8) H(22) 3.164 4_454
H(8) H(24) 3.534 .
H(8) H(25) 1.584 .
H(8) H(26) 1.584 .
H(8) H(27) 3.385 2_556
H(8) H(28) 3.022 2_556
H(9) C(2) 3.464 4_454
H(9) C(11) 3.150 2_556
H(9) C(14) 2.861 4_454
H(9) C(17) 2.947 .
H(9) C(18) 2.044 .
H(9) C(19) 3.081 .
H(9) C(22) 3.355 .
H(9) C(24) 3.586 .
H(9) H(3) 2.386 2_556
H(9) H(5) 3.535 4_454
H(9) H(6) 3.165 2_546
H(9) H(7) 3.133 2_546
H(9) H(8) 3.549 .
H(9) H(10) 3.451 .
H(9) H(14) 3.472 2_546
H(9) H(15) 3.587 2_556
H(9) H(16) 3.130 2_556
H(9) H(23) 1.584 .
H(9) H(24) 1.584 .
H(9) H(25) 2.963 .
H(9) H(28) 3.529 .
H(10) C(6) 3.128 4_554
H(10) C(10) 3.177 2_556
H(10) C(15) 3.068 .
H(10) C(18) 2.924 .
H(10) C(19) 2.039 .
H(10) C(21) 3.333 2_546
H(10) C(23) 3.308 .
H(10) H(1) 3.545 .
H(10) H(2) 2.587 2_556
H(10) H(6) 2.399 2_546
H(10) H(8) 3.079 2_546
H(10) H(9) 3.451 .
H(10) H(12) 3.246 .
H(10) H(17) 2.891 2_556
H(10) H(23) 2.973 .
H(10) H(27) 1.584 .
H(10) H(28) 1.584 .
H(11) Fe(1) 3.056 .
H(11) C(1) 2.942 .
H(11) C(1) 3.301 3_667
H(11) C(15) 2.024 .
H(11) C(16) 2.761 .
H(11) C(19) 3.260 .
H(11) C(21) 3.025 .
H(11) H(7) 1.584 .
H(11) H(11) 3.577 3_667
H(11) H(12) 1.584 .
H(11) H(14) 2.421 .
H(11) H(14) 3.140 3_667
H(11) H(20) 3.210 3_657
H(11) H(27) 3.541 .
H(12) Fe(1) 3.266 .
H(12) C(8) 3.182 3_657
H(12) C(15) 2.009 .
H(12) C(16) 3.320 .
H(12) C(19) 2.670 .
H(12) C(24) 2.779 .
H(12) H(4) 2.709 3_657
H(12) H(7) 1.584 .
H(12) H(10) 3.246 .
H(12) H(11) 1.584 .
H(12) H(20) 2.780 3_657
H(12) H(21) 2.991 4_554
H(12) H(27) 2.164 .
H(12) H(28) 3.556 .
H(13) Fe(1) 3.387 .
H(13) Fe(2) 3.257 .
H(13) C(1) 3.390 .
H(13) C(12) 2.937 .
H(13) C(15) 3.285 .
H(13) C(16) 2.043 .
H(13) C(17) 2.775 .
H(13) C(22) 2.996 .
H(13) H(6) 1.584 .
H(13) H(8) 3.268 .
H(13) H(14) 1.584 .
H(13) H(17) 3.498 1_565
H(13) H(19) 3.369 1_565
H(13) H(26) 2.536 .
H(13) H(26) 2.873 3_567
H(14) Fe(1) 3.497 .
H(14) C(1) 3.336 .
H(14) C(1) 3.367 3_667
H(14) C(15) 2.709 .
H(14) C(16) 2.037 .
H(14) C(17) 3.349 .
H(14) C(20) 2.796 .
H(14) H(6) 1.584 .
H(14) H(7) 2.873 .
H(14) H(9) 3.472 2_556
H(14) H(11) 2.421 .
H(14) H(11) 3.140 3_667
H(14) H(13) 1.584 .
H(14) H(16) 3.274 1_565
H(14) H(20) 3.412 1_565
H(15) N(1) 3.196 3_657
H(15) N(2) 2.653 .
H(15) C(2) 3.404 3_657
H(15) C(3) 3.382 .
H(15) C(4) 2.956 3_657
H(15) C(5) 3.419 .
H(15) C(5) 3.332 3_657
H(15) C(7) 3.270 3_657
H(15) C(9) 2.039 .
H(15) C(10) 3.337 .
H(15) C(24) 3.388 .
H(15) H(1) 2.274 .
H(15) H(3) 1.584 .
H(15) H(5) 2.848 3_657
H(15) H(9) 3.587 2_546
H(15) H(16) 1.584 .
H(15) H(17) 3.567 .
H(15) H(20) 3.328 .
H(15) H(22) 3.478 3_657
H(15) H(27) 3.283 .
H(15) H(28) 2.672 .
H(16) N(2) 2.700 .
H(16) C(1) 3.273 3_657
H(16) C(2) 3.304 3_657
H(16) C(5) 2.991 .
H(16) C(8) 2.773 .
H(16) C(9) 2.045 .
H(16) C(10) 2.756 .
H(16) C(14) 3.410 3_657
H(16) H(1) 2.793 .
H(16) H(2) 3.180 .
H(16) H(3) 1.584 .
H(16) H(6) 3.331 1_545
H(16) H(9) 3.130 2_546
H(16) H(14) 3.274 1_545
H(16) H(15) 1.584 .
H(16) H(17) 2.550 .
H(16) H(18) 3.568 .
H(16) H(19) 2.891 .
H(16) H(20) 2.169 .
H(17) N(2) 2.831 .
H(17) C(5) 3.148 .
H(17) C(6) 3.431 3_557
H(17) C(8) 2.873 .
H(17) C(9) 2.064 .
H(17) C(11) 2.653 .
H(17) C(12) 3.320 3_557
H(17) C(13) 3.378 3_557
H(17) C(21) 3.561 1_545
H(17) H(1) 2.799 .
H(17) H(2) 1.584 .
H(17) H(3) 2.827 .
H(17) H(6) 2.908 1_545
H(17) H(10) 2.891 2_546
H(17) H(13) 3.498 1_545
H(17) H(15) 3.567 .
H(17) H(16) 2.550 .
H(17) H(18) 1.584 .
H(17) H(19) 2.191 .
H(17) H(20) 3.035 .
H(18) N(1) 3.165 3_557
H(18) N(2) 2.546 .
H(18) N(2) 3.583 3_557
H(18) C(3) 3.333 .
H(18) C(3) 3.565 3_557
H(18) C(4) 2.991 3_557
H(18) C(5) 3.214 .
H(18) C(5) 3.271 3_557
H(18) C(7) 3.462 3_557
H(18) C(8) 3.567 .
H(18) C(9) 2.040 .
H(18) C(11) 3.320 .
H(18) C(13) 3.374 3_557
H(18) H(1) 2.366 .
H(18) H(2) 1.584 .
H(18) H(3) 3.560 .
H(18) H(16) 3.568 .
H(18) H(17) 1.584 .
H(18) H(19) 3.002 .
H(18) H(21) 2.975 3_557
H(18) H(23) 3.212 .
H(18) H(24) 3.159 .
H(19) N(2) 2.790 .
H(19) C(4) 3.158 .
H(19) C(5) 2.033 .
H(19) C(9) 3.065 .
H(19) C(10) 2.836 .
H(19) C(11) 3.457 .
H(19) C(12) 3.599 3_557
H(19) C(22) 3.459 3_557
H(19) H(4) 1.584 .
H(19) H(13) 3.369 1_545
H(19) H(16) 2.891 .
H(19) H(17) 2.191 .
H(19) H(18) 3.002 .
H(19) H(20) 1.584 .
H(19) H(22) 3.566 .
H(19) H(24) 3.327 3_557
H(19) H(25) 2.801 3_557
H(19) H(26) 3.293 3_557
H(20) N(2) 2.836 .
H(20) C(4) 3.113 .
H(20) C(5) 2.029 .
H(20) C(9) 3.160 .
H(20) C(10) 3.564 .
H(20) C(11) 2.946 .
H(20) C(20) 3.408 3_657
H(20) H(4) 1.584 .
H(20) H(11) 3.210 3_657
H(20) H(12) 2.780 3_657
H(20) H(14) 3.412 1_545
H(20) H(15) 3.328 .
H(20) H(16) 2.169 .
H(20) H(17) 3.035 .
H(20) H(19) 1.584 .
H(20) H(22) 3.398 .
H(20) H(27) 3.381 3_657
H(21) N(1) 2.838 .
H(21) C(2) 3.397 .
H(21) C(4) 2.036 .
H(21) C(5) 3.114 .
H(21) C(6) 3.262 .
H(21) C(10) 3.405 3_557
H(21) C(13) 3.114 .
H(21) C(14) 3.586 .
H(21) C(20) 3.174 4_455
H(21) H(2) 2.956 3_557
H(21) H(4) 3.362 .
H(21) H(5) 1.584 .
H(21) H(7) 2.505 4_455
H(21) H(12) 2.991 4_455
H(21) H(18) 2.975 3_557
H(21) H(22) 1.584 .
H(21) H(23) 3.575 3_557
H(21) H(24) 3.116 3_557
H(22) N(1) 3.295 .
H(22) C(4) 2.032 .
H(22) C(5) 2.676 .
H(22) C(6) 3.432 2_547
H(22) C(8) 2.846 .
H(22) C(14) 3.547 2_547
H(22) C(24) 3.558 3_657
H(22) H(4) 2.234 .
H(22) H(5) 1.584 .
H(22) H(7) 3.432 4_455
H(22) H(8) 3.164 4_555
H(22) H(15) 3.478 3_657
H(22) H(19) 3.566 .
H(22) H(20) 3.398 .
H(22) H(21) 1.584 .
H(22) H(24) 3.060 3_557
H(22) H(27) 2.774 3_657
H(23) Fe(2) 3.481 .
H(23) C(9) 3.071 .
H(23) C(10) 3.178 .
H(23) C(15) 3.597 2_546
H(23) C(16) 3.540 2_546
H(23) C(17) 3.356 .
H(23) C(18) 2.044 .
H(23) C(19) 2.707 .
H(23) C(21) 3.540 2_546
H(23) C(24) 2.823 .
H(23) H(1) 2.239 .
H(23) H(2) 2.775 .
H(23) H(6) 2.985 2_546
H(23) H(7) 2.889 2_546
H(23) H(9) 1.584 .
H(23) H(10) 2.973 .
H(23) H(18) 3.212 .
H(23) H(21) 3.575 3_557
H(23) H(24) 1.584 .
H(23) H(28) 2.388 .
H(24) Fe(2) 3.203 .
H(24) C(7) 3.446 3_557
H(24) C(8) 3.438 3_557
H(24) C(10) 3.580 .
H(24) C(17) 2.770 .
H(24) C(18) 2.041 .
H(24) C(19) 3.296 .
H(24) C(22) 2.967 .
H(24) H(1) 3.041 .
H(24) H(2) 3.401 .
H(24) H(4) 2.853 3_557
H(24) H(7) 3.387 2_546
H(24) H(8) 3.534 .
H(24) H(9) 1.584 .
H(24) H(18) 3.159 .
H(24) H(19) 3.327 3_557
H(24) H(21) 3.116 3_557
H(24) H(22) 3.060 3_557
H(24) H(23) 1.584 .
H(24) H(25) 2.321 .
H(25) Fe(2) 3.266 .
H(25) C(8) 3.104 3_557
H(25) C(16) 3.361 .
H(25) C(17) 2.033 .
H(25) C(18) 2.682 .
H(25) C(23) 2.781 .
H(25) H(4) 2.552 3_557
H(25) H(5) 2.973 4_454
H(25) H(8) 1.584 .
H(25) H(9) 2.963 .
H(25) H(19) 2.801 3_557
H(25) H(24) 2.321 .
H(25) H(26) 1.584 .
H(26) Fe(2) 3.131 .
H(26) C(6) 3.529 3_567
H(26) C(12) 2.968 .
H(26) C(12) 3.228 3_567
H(26) C(16) 2.824 .
H(26) C(17) 2.064 .
H(26) C(18) 3.306 .
H(26) C(21) 2.982 .
H(26) H(6) 3.155 .
H(26) H(8) 1.584 .
H(26) H(13) 2.536 .
H(26) H(13) 2.873 3_567
H(26) H(19) 3.293 3_557
H(26) H(25) 1.584 .
H(26) H(26) 3.486 3_567
H(27) Fe(1) 3.354 .
H(27) C(6) 3.377 4_554
H(27) C(7) 3.480 3_657
H(27) C(8) 3.588 3_657
H(27) C(15) 2.692 .
H(27) C(18) 3.352 .
H(27) C(19) 2.052 .
H(27) C(20) 2.816 .
H(27) H(1) 3.342 .
H(27) H(2) 3.521 2_556
H(27) H(4) 3.048 3_657
H(27) H(5) 3.450 3_657
H(27) H(7) 3.349 .
H(27) H(8) 3.385 2_546
H(27) H(10) 1.584 .
H(27) H(11) 3.541 .
H(27) H(12) 2.164 .
H(27) H(15) 3.283 .
H(27) H(20) 3.381 3_657
H(27) H(22) 2.774 3_657
H(27) H(28) 1.584 .
H(28) Fe(1) 3.312 .
H(28) Fe(2) 3.552 .
H(28) C(9) 2.863 .
H(28) C(11) 2.926 .
H(28) C(15) 3.295 .
H(28) C(18) 2.778 .
H(28) C(19) 2.048 .
H(28) C(23) 2.996 .
H(28) H(1) 2.067 .
H(28) H(3) 2.807 .
H(28) H(5) 3.594 3_657
H(28) H(6) 3.048 2_546
H(28) H(8) 3.022 2_546
H(28) H(9) 3.529 .
H(28) H(10) 1.584 .
H(28) H(12) 3.556 .
H(28) H(15) 2.672 .
H(28) H(23) 2.388 .
H(28) H(27) 1.584 .

loop_
_geom_torsion_atom_site_label_1
_geom_torsion_atom_site_label_2
_geom_torsion_atom_site_label_3
_geom_torsion_atom_site_label_4
_geom_torsion
Fe(2) Fe(1) C(1) C(2) 54.5(6)
C(1) Fe(1) Fe(2) C(3) -78.8(2)
C(1) Fe(1) Fe(2) C(12) 0.4(3)
C(1) Fe(1) Fe(2) C(16) 97.9(2)
C(1) Fe(1) Fe(2) C(17) 119.9(2)
C(1) Fe(1) Fe(2) C(18) 160.6(2)
C(1) Fe(1) Fe(2) C(19) 160.8(3)
Fe(2) Fe(1) C(3) N(1) -95.6(3)
Fe(2) Fe(1) C(3) N(2) 101.1(4)
C(3) Fe(1) Fe(2) C(12) 79.2(2)
C(3) Fe(1) Fe(2) C(16) 176.70(15)
C(3) Fe(1) Fe(2) C(17) -161.3(2)
C(3) Fe(1) Fe(2) C(18) -120.64(16)
C(3) Fe(1) Fe(2) C(19) -120.43(16)
Fe(2) Fe(1) C(15) C(16) 37.4(3)
Fe(2) Fe(1) C(15) C(19) -76.4(3)
Fe(2) Fe(1) C(15) C(20) 160.1(3)
C(15) Fe(1) Fe(2) C(3) 160.4(2)
C(15) Fe(1) Fe(2) C(12) -120.5(3)
C(15) Fe(1) Fe(2) C(16) -22.94(19)
C(15) Fe(1) Fe(2) C(17) -1.0(2)
C(15) Fe(1) Fe(2) C(18) 39.7(2)
C(15) Fe(1) Fe(2) C(19) 39.93(18)
Fe(2) Fe(1) C(16) C(15) -145.8(2)
Fe(2) Fe(1) C(16) C(17) -29.3(2)
Fe(2) Fe(1) C(16) C(21) 94.7(4)
C(16) Fe(1) Fe(2) C(3) -176.70(15)
C(16) Fe(1) Fe(2) C(12) -97.5(2)
C(16) Fe(1) Fe(2) C(17) 21.97(19)
C(16) Fe(1) Fe(2) C(18) 62.67(16)
C(16) Fe(1) Fe(2) C(19) 62.88(15)
Fe(2) Fe(1) C(18) C(17) 60.5(2)
Fe(2) Fe(1) C(18) C(19) -179.7(3)
Fe(2) Fe(1) C(18) C(23) -64.1(4)
C(18) Fe(1) Fe(2) C(3) 120.64(16)
C(18) Fe(1) Fe(2) C(12) -160.2(3)
C(18) Fe(1) Fe(2) C(16) -62.67(16)
C(18) Fe(1) Fe(2) C(17) -40.70(18)
C(18) Fe(1) Fe(2) C(19) 0.21(18)
Fe(2) Fe(1) C(19) C(15) 115.6(2)
Fe(2) Fe(1) C(19) C(18) 0.3(2)
Fe(2) Fe(1) C(19) C(24) -126.3(3)
C(19) Fe(1) Fe(2) C(3) 120.43(16)
C(19) Fe(1) Fe(2) C(12) -160.4(2)
C(19) Fe(1) Fe(2) C(16) -62.88(15)
C(19) Fe(1) Fe(2) C(17) -40.9(2)
C(19) Fe(1) Fe(2) C(18) -0.21(18)
C(1) Fe(1) C(3) Fe(2) 113.9(2)
C(1) Fe(1) C(3) N(1) 18.3(3)
C(1) Fe(1) C(3) N(2) -145.0(4)
C(3) Fe(1) C(1) C(2) -21.8(5)
C(1) Fe(1) C(15) C(16) -86.6(3)
C(1) Fe(1) C(15) C(19) 159.6(3)
C(1) Fe(1) C(15) C(20) 36.0(4)
C(15) Fe(1) C(1) C(2) 179.5(5)
C(1) Fe(1) C(16) Fe(2) -111.1(2)
C(1) Fe(1) C(16) C(15) 103.2(3)
C(1) Fe(1) C(16) C(17) -140.4(3)
C(1) Fe(1) C(16) C(21) -16.4(4)
C(16) Fe(1) C(1) C(2) 139.4(5)
C(1) Fe(1) C(18) Fe(2) -76.7(8)
C(1) Fe(1) C(18) C(17) -16.2(8)
C(1) Fe(1) C(18) C(19) 103.6(8)
C(1) Fe(1) C(18) C(23) -140.8(8)
C(18) Fe(1) C(1) C(2) 123.0(7)
C(1) Fe(1) C(19) Fe(2) -149.5(4)
C(1) Fe(1) C(19) C(15) -33.9(4)
C(1) Fe(1) C(19) C(18) -149.2(4)
C(1) Fe(1) C(19) C(24) 84.2(5)
C(19) Fe(1) C(1) C(2) -158.2(4)
C(3) Fe(1) C(15) C(16) 160.2(3)
C(3) Fe(1) C(15) C(19) 46.4(5)
C(3) Fe(1) C(15) C(20) -77.2(5)
C(15) Fe(1) C(3) Fe(2) -128.6(4)
C(15) Fe(1) C(3) N(1) 135.8(4)
C(15) Fe(1) C(3) N(2) -27.5(7)
C(3) Fe(1) C(16) Fe(2) -10.0(4)
C(3) Fe(1) C(16) C(15) -155.8(4)
C(3) Fe(1) C(16) C(17) -39.3(5)
C(3) Fe(1) C(16) C(21) 84.6(6)
C(16) Fe(1) C(3) Fe(2) 10.1(4)
C(16) Fe(1) C(3) N(1) -85.6(5)
C(16) Fe(1) C(3) N(2) 111.2(5)
C(3) Fe(1) C(18) Fe(2) 65.4(2)
C(3) Fe(1) C(18) C(17) 125.9(2)
C(3) Fe(1) C(18) C(19) -114.3(2)
C(3) Fe(1) C(18) C(23) 1.3(4)
C(18) Fe(1) C(3) Fe(2) -54.82(19)
C(18) Fe(1) C(3) N(1) -150.5(2)
C(18) Fe(1) C(3) N(2) 46.2(4)
C(3) Fe(1) C(19) Fe(2) 83.9(2)
C(3) Fe(1) C(19) C(15) -160.5(2)
C(3) Fe(1) C(19) C(18) 84.2(2)
C(3) Fe(1) C(19) C(24) -42.4(4)
C(19) Fe(1) C(3) Fe(2) -95.1(2)
C(19) Fe(1) C(3) N(1) 169.3(2)
C(19) Fe(1) C(3) N(2) 6.0(5)
C(15) Fe(1) C(16) Fe(2) 145.8(2)
C(15) Fe(1) C(16) C(17) 116.5(3)
C(15) Fe(1) C(16) C(21) -119.6(4)
C(16) Fe(1) C(15) C(19) -113.8(3)
C(16) Fe(1) C(15) C(20) 122.6(4)
C(15) Fe(1) C(18) Fe(2) -139.5(2)
C(15) Fe(1) C(18) C(17) -78.9(2)
C(15) Fe(1) C(18) C(19) 40.9(2)
C(15) Fe(1) C(18) C(23) 156.5(4)
C(18) Fe(1) C(15) C(16) 76.4(2)
C(18) Fe(1) C(15) C(19) -37.4(2)
C(18) Fe(1) C(15) C(20) -161.0(4)
C(15) Fe(1) C(19) Fe(2) -115.6(2)
C(15) Fe(1) C(19) C(18) -115.3(3)
C(15) Fe(1) C(19) C(24) 118.1(4)
C(19) Fe(1) C(15) C(16) 113.8(3)
C(19) Fe(1) C(15) C(20) -123.6(4)
C(16) Fe(1) C(18) Fe(2) -95.1(2)
C(16) Fe(1) C(18) C(17) -34.6(2)
C(16) Fe(1) C(18) C(19) 85.2(2)
C(16) Fe(1) C(18) C(23) -159.2(4)
C(18) Fe(1) C(16) Fe(2) 63.1(2)
C(18) Fe(1) C(16) C(15) -82.7(2)
C(18) Fe(1) C(16) C(17) 33.8(2)
C(18) Fe(1) C(16) C(21) 157.8(4)
C(16) Fe(1) C(19) Fe(2) -75.8(2)
C(16) Fe(1) C(19) C(15) 39.8(2)
C(16) Fe(1) C(19) C(18) -75.5(2)
C(16) Fe(1) C(19) C(24) 157.9(4)
C(19) Fe(1) C(16) Fe(2) 104.7(2)
C(19) Fe(1) C(16) C(15) -41.0(2)
C(19) Fe(1) C(16) C(17) 75.4(2)
C(19) Fe(1) C(16) C(21) -160.6(4)
C(18) Fe(1) C(19) Fe(2) -0.3(2)
C(18) Fe(1) C(19) C(15) 115.3(3)
C(18) Fe(1) C(19) C(24) -126.6(4)
C(19) Fe(1) C(18) Fe(2) 179.7(3)
C(19) Fe(1) C(18) C(17) -119.8(3)
C(19) Fe(1) C(18) C(23) 115.6(5)
Fe(1) Fe(2) C(3) N(1) 94.1(3)
Fe(1) Fe(2) C(3) N(2) -103.4(4)
Fe(1) Fe(2) C(12) C(13) -53.6(6)
Fe(1) Fe(2) C(16) C(15) 31.0(2)
Fe(1) Fe(2) C(16) C(17) 147.7(2)
Fe(1) Fe(2) C(16) C(21) -98.1(4)
Fe(1) Fe(2) C(17) C(16) -35.3(3)
Fe(1) Fe(2) C(17) C(18) 78.4(3)
Fe(1) Fe(2) C(17) C(22) -159.5(3)
Fe(1) Fe(2) C(18) C(17) -114.4(2)
Fe(1) Fe(2) C(18) C(19) 0.3(2)
Fe(1) Fe(2) C(18) C(23) 127.4(3)
Fe(1) Fe(2) C(19) C(15) -59.4(2)
Fe(1) Fe(2) C(19) C(18) -179.7(3)
Fe(1) Fe(2) C(19) C(24) 65.3(4)
C(3) Fe(2) C(12) C(13) 23.0(5)
C(12) Fe(2) C(3) Fe(1) -114.1(3)
C(12) Fe(2) C(3) N(1) -20.0(3)
C(12) Fe(2) C(3) N(2) 142.5(4)
C(3) Fe(2) C(16) Fe(1) 9.8(4)
C(3) Fe(2) C(16) C(15) 40.8(5)
C(3) Fe(2) C(16) C(17) 157.4(4)
C(3) Fe(2) C(16) C(21) -88.3(6)
C(16) Fe(2) C(3) Fe(1) -9.8(4)
C(16) Fe(2) C(3) N(1) 84.3(5)
C(16) Fe(2) C(3) N(2) -113.2(5)
C(3) Fe(2) C(17) C(16) -160.6(4)
C(3) Fe(2) C(17) C(18) -46.9(5)
C(3) Fe(2) C(17) C(22) 75.2(6)
C(17) Fe(2) C(3) Fe(1) 130.8(4)
C(17) Fe(2) C(3) N(1) -135.1(4)
C(17) Fe(2) C(3) N(2) 27.5(7)
C(3) Fe(2) C(18) Fe(1) -85.0(2)
C(3) Fe(2) C(18) C(17) 160.7(2)
C(3) Fe(2) C(18) C(19) -84.7(2)
C(3) Fe(2) C(18) C(23) 42.4(4)
C(18) Fe(2) C(3) Fe(1) 96.7(2)
C(18) Fe(2) C(3) N(1) -169.2(2)
C(18) Fe(2) C(3) N(2) -6.6(5)
C(3) Fe(2) C(19) Fe(1) -66.1(2)
C(3) Fe(2) C(19) C(15) -125.5(2)
C(3) Fe(2) C(19) C(18) 114.3(2)
C(3) Fe(2) C(19) C(24) -0.7(4)
C(19) Fe(2) C(3) Fe(1) 56.08(19)
C(19) Fe(2) C(3) N(1) 150.2(2)
C(19) Fe(2) C(3) N(2) -47.3(4)
C(12) Fe(2) C(16) Fe(1) 111.3(3)
C(12) Fe(2) C(16) C(15) 142.3(3)
C(12) Fe(2) C(16) C(17) -101.0(3)
C(12) Fe(2) C(16) C(21) 13.2(4)
C(16) Fe(2) C(12) C(13) -137.8(5)
C(12) Fe(2) C(17) C(16) 88.3(3)
C(12) Fe(2) C(17) C(18) -158.0(3)
C(12) Fe(2) C(17) C(22) -35.9(4)
C(17) Fe(2) C(12) C(13) -178.2(5)
C(12) Fe(2) C(18) Fe(1) 149.9(4)
C(12) Fe(2) C(18) C(17) 35.5(5)
C(12) Fe(2) C(18) C(19) 150.2(4)
C(12) Fe(2) C(18) C(23) -82.8(5)
C(18) Fe(2) C(12) C(13) 158.6(4)
C(12) Fe(2) C(19) Fe(1) 81.2(8)
C(12) Fe(2) C(19) C(15) 21.8(9)
C(12) Fe(2) C(19) C(18) -98.5(8)
C(12) Fe(2) C(19) C(24) 146.5(8)
C(19) Fe(2) C(12) C(13) -126.6(7)
C(16) Fe(2) C(17) C(18) 113.7(3)
C(16) Fe(2) C(17) C(22) -124.2(4)
C(17) Fe(2) C(16) Fe(1) -147.7(2)
C(17) Fe(2) C(16) C(15) -116.6(3)
C(17) Fe(2) C(16) C(21) 114.2(4)
C(16) Fe(2) C(18) Fe(1) 74.4(2)
C(16) Fe(2) C(18) C(17) -40.0(2)
C(16) Fe(2) C(18) C(19) 74.7(2)
C(16) Fe(2) C(18) C(23) -158.2(4)
C(18) Fe(2) C(16) Fe(1) -106.6(2)
C(18) Fe(2) C(16) C(15) -75.5(2)
C(18) Fe(2) C(16) C(17) 41.1(2)
C(18) Fe(2) C(16) C(21) 155.3(4)
C(16) Fe(2) C(19) Fe(1) 93.7(2)
C(16) Fe(2) C(19) C(15) 34.3(2)
C(16) Fe(2) C(19) C(18) -86.0(2)
C(16) Fe(2) C(19) C(24) 159.0(4)
C(19) Fe(2) C(16) Fe(1) -64.8(2)
C(19) Fe(2) C(16) C(15) -33.7(2)
C(19) Fe(2) C(16) C(17) 82.9(2)
C(19) Fe(2) C(16) C(21) -162.9(4)
C(17) Fe(2) C(18) Fe(1) 114.4(2)
C(17) Fe(2) C(18) C(19) 114.7(3)
C(17) Fe(2) C(18) C(23) -118.3(4)
C(18) Fe(2) C(17) C(16) -113.7(3)
C(18) Fe(2) C(17) C(22) 122.1(4)
C(17) Fe(2) C(19) Fe(1) 138.4(2)
C(17) Fe(2) C(19) C(15) 79.0(2)
C(17) Fe(2) C(19) C(18) -41.3(2)
C(17) Fe(2) C(19) C(24) -156.3(4)
C(19) Fe(2) C(17) C(16) -75.9(2)
C(19) Fe(2) C(17) C(18) 37.9(2)
C(19) Fe(2) C(17) C(22) 159.9(4)
C(18) Fe(2) C(19) Fe(1) 179.7(3)
C(18) Fe(2) C(19) C(15) 120.3(3)
C(18) Fe(2) C(19) C(24) -115.0(4)
C(19) Fe(2) C(18) Fe(1) -0.3(2)
C(19) Fe(2) C(18) C(17) -114.7(3)
C(19) Fe(2) C(18) C(23) 127.1(4)
C(2) N(1) C(3) Fe(1) -10.5(5)
C(2) N(1) C(3) Fe(2) -32.7(5)
C(2) N(1) C(3) N(2) 158.7(4)
C(3) N(1) C(2) C(1) -7.4(7)
C(3) N(1) C(2) C(6) 113.1(6)
C(3) N(1) C(2) C(13) 100.2(6)
C(3) N(1) C(2) C(14) -173(2)
C(2) N(1) C(4) C(5) -155.8(5)
C(2) N(1) C(4) C(7) 23.7(8)
C(4) N(1) C(2) C(1) 147.7(5)
C(4) N(1) C(2) C(6) -91.8(7)
C(4) N(1) C(2) C(13) -104.7(7)
C(4) N(1) C(2) C(14) -18(2)
C(2) N(1) C(13) C(6) -88(3)
C(2) N(1) C(13) C(12) 107.6(9)
C(2) N(1) C(13) C(14) -14.9(6)
C(13) N(1) C(2) C(1) -107.6(8)
C(13) N(1) C(2) C(6) 12.9(6)
C(13) N(1) C(2) C(14) 87(2)
C(3) N(1) C(4) C(5) 0.2(3)
C(3) N(1) C(4) C(7) 179.7(4)
C(4) N(1) C(3) Fe(1) -169.5(3)
C(4) N(1) C(3) Fe(2) 168.3(3)
C(4) N(1) C(3) N(2) -0.3(4)
C(3) N(1) C(13) C(2) -100.3(6)
C(3) N(1) C(13) C(6) 172(2)
C(3) N(1) C(13) C(12) 7.3(8)
C(3) N(1) C(13) C(14) -115.2(6)
C(13) N(1) C(3) Fe(1) 34.1(5)
C(13) N(1) C(3) Fe(2) 11.9(5)
C(13) N(1) C(3) N(2) -156.7(4)
C(4) N(1) C(13) C(2) 107.3(7)
C(4) N(1) C(13) C(6) 19(3)
C(4) N(1) C(13) C(12) -145.1(5)
C(4) N(1) C(13) C(14) 92.4(7)
C(13) N(1) C(4) C(5) 153.5(5)
C(13) N(1) C(4) C(7) -27.0(8)
C(3) N(2) C(5) C(4) -0.3(4)
C(3) N(2) C(5) C(8) 179.6(4)
C(5) N(2) C(3) Fe(1) 165.0(3)
C(5) N(2) C(3) Fe(2) -163.5(3)
C(5) N(2) C(3) N(1) 0.4(4)
C(3) N(2) C(9) C(10) -115.8(3)
C(3) N(2) C(9) C(11) 115.0(3)
C(9) N(2) C(3) Fe(1) -15.1(5)
C(9) N(2) C(3) Fe(2) 16.4(5)
C(9) N(2) C(3) N(1) -179.7(3)
C(5) N(2) C(9) C(10) 64.2(4)
C(5) N(2) C(9) C(11) -65.1(4)
C(9) N(2) C(5) C(4) 179.7(3)
C(9) N(2) C(5) C(8) -0.3(6)
Fe(1) C(1) C(2) N(1) 20.9(7)
Fe(1) C(1) C(2) C(6) -89.2(7)
Fe(1) C(1) C(2) C(13) -55.0(9)
Fe(1) C(1) C(2) C(14) -165.9(10)
N(1) C(2) C(6) C(13) -23.8(12)
N(1) C(2) C(6) C(14) 152.1(12)
N(1) C(2) C(13) C(6) 155.0(12)
N(1) C(2) C(13) C(12) -101.8(7)
N(1) C(2) C(13) C(14) 150.9(12)
N(1) C(2) C(14) C(6) -80(2)
N(1) C(2) C(14) C(13) -78(2)
C(1) C(2) C(6) C(13) 91.4(13)
C(1) C(2) C(6) C(14) -92.6(12)
C(1) C(2) C(13) N(1) 102.4(7)
C(1) C(2) C(13) C(6) -102.6(12)
C(1) C(2) C(13) C(12) 0.7(11)
C(1) C(2) C(13) C(14) -106.7(14)
C(1) C(2) C(14) C(6) 113.8(7)
C(1) C(2) C(14) C(13) 116.0(11)
C(6) C(2) C(13) N(1) -155.0(12)
C(6) C(2) C(13) C(12) 103.3(14)
C(6) C(2) C(13) C(14) -4.1(17)
C(13) C(2) C(6) C(14) 175.9(17)
C(6) C(2) C(14) C(13) 2.2(9)
C(14) C(2) C(6) C(13) -175.9(17)
C(13) C(2) C(14) C(6) -2.2(9)
C(14) C(2) C(13) N(1) -150.9(12)
C(14) C(2) C(13) C(6) 4.1(17)
C(14) C(2) C(13) C(12) 107.3(12)
N(1) C(4) C(5) N(2) 0.1(3)
N(1) C(4) C(5) C(8) -179.8(3)
C(7) C(4) C(5) N(2) -179.4(4)
C(7) C(4) C(5) C(8) 0.7(8)
C(2) C(6) C(13) N(1) 80(2)
C(2) C(6) C(13) C(12) -115.2(11)
C(2) C(6) C(13) C(14) 2.2(9)
C(2) C(6) C(14) C(13) -2.8(12)
C(13) C(6) C(14) C(2) 2.8(12)
C(14) C(6) C(13) N(1) 77(2)
C(14) C(6) C(13) C(2) -2.2(9)
C(14) C(6) C(13) C(12) -117.4(8)
Fe(2) C(12) C(13) N(1) -21.7(7)
Fe(2) C(12) C(13) C(2) 52.9(10)
Fe(2) C(12) C(13) C(6) 164.6(10)
Fe(2) C(12) C(13) C(14) 87.4(8)
N(1) C(13) C(14) C(2) 27.4(12)
N(1) C(13) C(14) C(6) -156.6(11)
C(2) C(13) C(14) C(6) 176.0(17)
C(6) C(13) C(14) C(2) -176.0(17)
C(12) C(13) C(14) C(2) -87.6(13)
C(12) C(13) C(14) C(6) 88.4(12)
Fe(1) C(15) C(16) Fe(2) -10.16(8)
Fe(1) C(15) C(16) C(17) -68.2(2)
Fe(1) C(15) C(16) C(21) 116.1(4)
Fe(1) C(15) C(19) Fe(2) 15.85(6)
Fe(1) C(15) C(19) C(18) 70.5(2)
Fe(1) C(15) C(19) C(24) -116.4(4)
C(16) C(15) C(19) Fe(1) -68.7(2)
C(16) C(15) C(19) Fe(2) -52.8(2)
C(16) C(15) C(19) C(18) 1.8(4)
C(16) C(15) C(19) C(24) 174.9(3)
C(19) C(15) C(16) Fe(1) 65.6(2)
C(19) C(15) C(16) Fe(2) 55.4(2)
C(19) C(15) C(16) C(17) -2.6(4)
C(19) C(15) C(16) C(21) -178.3(3)
C(20) C(15) C(16) Fe(1) -115.5(5)
C(20) C(15) C(16) Fe(2) -125.7(4)
C(20) C(15) C(16) C(17) 176.3(4)
C(20) C(15) C(16) C(21) 0.6(7)
C(20) C(15) C(19) Fe(1) 112.4(5)
C(20) C(15) C(19) Fe(2) 128.3(5)
C(20) C(15) C(19) C(18) -177.0(4)
C(20) C(15) C(19) C(24) -3.9(7)
Fe(1) C(16) C(17) Fe(2) 9.65(8)
Fe(1) C(16) C(17) C(18) -55.9(2)
Fe(1) C(16) C(17) C(22) 125.5(4)
Fe(2) C(16) C(17) C(18) -65.5(2)
Fe(2) C(16) C(17) C(22) 115.8(5)
C(15) C(16) C(17) Fe(2) 67.9(2)
C(15) C(16) C(17) C(18) 2.4(4)
C(15) C(16) C(17) C(22) -176.3(4)
C(21) C(16) C(17) Fe(2) -116.2(3)
C(21) C(16) C(17) C(18) 178.3(3)
C(21) C(16) C(17) C(22) -0.4(7)
Fe(2) C(17) C(18) Fe(1) -15.84(6)
Fe(2) C(17) C(18) C(19) -69.7(2)
Fe(2) C(17) C(18) C(23) 116.5(4)
C(16) C(17) C(18) Fe(1) 52.7(2)
C(16) C(17) C(18) Fe(2) 68.5(2)
C(16) C(17) C(18) C(19) -1.2(4)
C(16) C(17) C(18) C(23) -175.0(3)
C(22) C(17) C(18) Fe(1) -128.6(4)
C(22) C(17) C(18) Fe(2) -112.8(5)
C(22) C(17) C(18) C(19) 177.5(4)
C(22) C(17) C(18) C(23) 3.7(7)
Fe(1) C(18) C(19) Fe(2) 0.10(9)
Fe(1) C(18) C(19) C(15) -62.2(2)
Fe(1) C(18) C(19) C(24) 124.8(4)
Fe(2) C(18) C(19) Fe(1) -0.10(9)
Fe(2) C(18) C(19) C(15) -62.3(3)
Fe(2) C(18) C(19) C(24) 124.7(4)
C(17) C(18) C(19) Fe(1) 61.8(2)
C(17) C(18) C(19) Fe(2) 61.9(2)
C(17) C(18) C(19) C(15) -0.4(4)
C(17) C(18) C(19) C(24) -173.4(4)
C(23) C(18) C(19) Fe(1) -124.5(4)
C(23) C(18) C(19) Fe(2) -124.4(4)
C(23) C(18) C(19) C(15) 173.3(4)
C(23) C(18) C(19) C(24) 0.2(5)
